data_7150908
loop_
_publ_author_name
'Kucha\<r, Martin'
'Pohl, Radek'
'Klepet\'a\<rov\'a, Blanka'
'Votruba, Ivan'
'Hocek, Michal'

_publ_section_title
;
 Synthesis of substituted 6-cyclopropylpurine bases and nucleosides by
 cross-coupling reactions or cyclopropanations
;
_journal_issue 13
_journal_name_full 'Organic &amp; Biomolecular Chemistry'
_journal_page_first 2377
_journal_page_last 2387
_journal_paper_doi 10.1039/b802833h
_journal_volume 6
_journal_year 2008
_chemical_formula_moiety 'C8 H8 N4'
_chemical_formula_sum 'C8 H8 N4'
_chemical_formula_weight 160.18
_chemical_name_common 6-cyclopropyl-9H-purine
_chemical_name_systematic 6-cyclopropyl-9H-purine
_space_group_IT_number 12
_symmetry_cell_setting monoclinic
_symmetry_Int_Tables_number 12
_symmetry_space_group_name_Hall '-C 2y'
_symmetry_space_group_name_H-M 'C 1 2/m 1'
_atom_sites_solution_hydrogens geom
_atom_sites_solution_primary direct
_audit_creation_date 08-02-06
_audit_creation_method CRYSTALS_ver_12.84
_cell_angle_alpha 90
_cell_angle_beta 99.789(2)
_cell_angle_gamma 90
_cell_formula_units_Z 4
_cell_length_a 13.6246(3)
_cell_length_b 7.01430(10)
_cell_length_c 7.8922(2)
_cell_measurement_reflns_used 0
_cell_measurement_temperature 150
_cell_measurement_theta_max 76
_cell_measurement_theta_min 6
_cell_volume 743.25(3)
_computing_cell_refinement 'CrysAlis RED, (Oxford Diffraction, 2002)'
_computing_data_collection 'Xcalibur, (Oxford Diffraction, 2002)'
_computing_data_reduction 'CrysAlis RED, (Oxford Diffraction, 2002)'
_computing_molecular_graphics 'CAMERON (Watkin et al., 1996)'
_computing_publication_material 'CRYSTALS (Betteridge et al., 2003)'
_computing_structure_refinement 'CRYSTALS (Betteridge et al., 2003)'
_computing_structure_solution 'SIR92 (Altomare et al., 1994)'
_diffrn_ambient_temperature 150
_diffrn_measured_fraction_theta_full 0.993
_diffrn_measured_fraction_theta_max 0.970
_diffrn_measurement_device_type 'Oxford Diffraction XCALIBUR'
_diffrn_measurement_method '\f & \w scans'
_diffrn_radiation_monochromator graphite
_diffrn_radiation_probe x-ray
_diffrn_radiation_type 'Cu K\a'
_diffrn_radiation_wavelength 1.54184
_diffrn_reflns_av_R_equivalents 0.046
_diffrn_reflns_limit_h_max 17
_diffrn_reflns_limit_h_min -17
_diffrn_reflns_limit_k_max 8
_diffrn_reflns_limit_k_min -8
_diffrn_reflns_limit_l_max 9
_diffrn_reflns_limit_l_min -9
_diffrn_reflns_number 11926
_diffrn_reflns_theta_full 69.294
_diffrn_reflns_theta_max 76.147
_diffrn_reflns_theta_min 5.689
_diffrn_standards_number 0
_exptl_absorpt_coefficient_mu 0.762
_exptl_absorpt_correction_T_max 0.95
_exptl_absorpt_correction_T_min 0.75
_exptl_absorpt_correction_type analytical
_exptl_absorpt_process_details
;
Analytical Absorption (De Meulenaer & Tompa, 1965)
;
_exptl_crystal_colour colourless
_exptl_crystal_density_diffrn 1.431
_exptl_crystal_description prism
_exptl_crystal_F_000 336
_exptl_crystal_size_max 0.44
_exptl_crystal_size_mid 0.37
_exptl_crystal_size_min 0.07
_refine_diff_density_max 0.27
_refine_diff_density_min -0.29
_refine_ls_extinction_coef 52(7)
_refine_ls_extinction_method 'Larson (1970), Equation 22'
_refine_ls_goodness_of_fit_ref 0.9440
_refine_ls_hydrogen_treatment constr
_refine_ls_matrix_type full
_refine_ls_number_parameters 75
_refine_ls_number_reflns 723
_refine_ls_number_restraints 0
_refine_ls_R_factor_all 0.0446
_refine_ls_R_factor_gt 0.0409
_refine_ls_shift/su_max 0.000275
_refine_ls_structure_factor_coef F
_refine_ls_weighting_details
;
Method, part 1, Chebychev polynomial, (Watkin, 1994, Prince, 1982)
[weight] = 1.0/[A~0~*T~0~(x)+A~1~*T~1~(x) ... +A~n-1~]*T~n-1~(x)]
where A~i~ are the Chebychev coefficients listed below and x= Fcalc/Fmax
Method = Robust Weighting (Prince, 1982)
W = [weight] * [1-(deltaF/6*sigmaF)^2^]^2^
A~i~ are:
15.4 2.45 13.6
;
_refine_ls_weighting_scheme calc
_refine_ls_wR_factor_all 0.0588
_refine_ls_wR_factor_gt 0.0577
_refine_ls_wR_factor_ref 0.0577
_reflns_limit_h_max 16
_reflns_limit_h_min -17
_reflns_limit_k_max 8
_reflns_limit_k_min 0
_reflns_limit_l_max 9
_reflns_limit_l_min 0
_reflns_number_gt 723
_reflns_number_total 820
_reflns_threshold_expression I>2.0\s(I)
_cod_data_source_file b802833h.txt
_cod_data_source_block CRYSTALS_cif
_cod_original_sg_symbol_H-M 'C 2/m'
_cod_database_code 7150908

loop_
_symmetry_equiv_pos_as_xyz
x,y,z
-x,-y,-z
x+1/2,y+1/2,z
-x+1/2,-y+1/2,-z
-x,y,-z
x,-y,z
-x+1/2,y+1/2,-z
x+1/2,-y+1/2,z

loop_
_atom_site_label
_atom_site_type_symbol
_atom_site_fract_x
_atom_site_fract_y
_atom_site_fract_z
_atom_site_U_iso_or_equiv
_atom_site_occupancy
_atom_site_adp_type
_atom_site_refinement_flags_posn
_atom_site_refinement_flags_adp
_atom_site_refinement_flags_occupancy
_atom_site_disorder_assembly
_atom_site_disorder_group
_atom_site_attached_hydrogens
N1 N 0.71827(10) 1.0000 0.16586(17) 0.0260 1.0000 Uani S T . . . .
N3 N 0.57918(9) 1.0000 0.31824(17) 0.0270 1.0000 Uani S T . . . .
N7 N 0.79911(10) 1.0000 0.63791(17) 0.0289 1.0000 Uani S T . . . .
N9 N 0.63303(10) 1.000000(7) 0.62823(17) 0.0265 1.0000 Uani S T . . . .
C2 C 0.62186(11) 1.000000(7) 0.1773(2) 0.0279 1.0000 Uani S T . . . .
C4 C 0.64737(11) 1.0000 0.4614(2) 0.0233 1.0000 Uani S T . . . .
C5 C 0.75080(11) 1.0000 0.46833(19) 0.0232 1.0000 Uani S T . . . .
C6 C 0.78523(11) 1.0000 0.3115(2) 0.0245 1.0000 Uani S T . . . .
C8 C 0.72605(12) 1.000000(7) 0.7265(2) 0.0292 1.0000 Uani S T . . . .
C10 C 0.89164(12) 1.000000(7) 0.3009(2) 0.0360 1.0000 Uani S T . . . .
C11 C 0.92658(9) 0.8953(2) 0.15432(17) 0.0371 1.0000 Uani . . . . . .
H21 H 0.9371 1.0000 0.4097 0.0324 1.0000 Uiso RS . . . . .
H81 H 0.7368 1.0000 0.8461 0.0262 1.0000 Uiso RS . . . . .
H91 H 0.5770 1.0000 0.6638 0.0223 1.0000 Uiso RS . . . . .
H101 H 0.5781 1.0000 0.0732 0.0232 1.0000 Uiso RS . . . . .
H111 H 0.9881 0.8211 0.1786 0.0360 1.0000 Uiso R . . . . .
H112 H 0.8773 0.8209 0.0757 0.0359 1.0000 Uiso R . . . . .

loop_
_atom_site_aniso_label
_atom_site_aniso_U_11
_atom_site_aniso_U_22
_atom_site_aniso_U_33
_atom_site_aniso_U_23
_atom_site_aniso_U_13
_atom_site_aniso_U_12
N1 0.0221(7) 0.0371(7) 0.0196(7) 0.0000 0.0052(5) 0.0000
N3 0.0203(6) 0.0381(8) 0.0232(8) 0.0000 0.0057(5) 0.0000
N7 0.0255(7) 0.0423(8) 0.0187(7) 0.0000 0.0033(5) 0.0000
N9 0.0237(7) 0.0374(7) 0.0203(7) 0.0000 0.0096(5) 0.0000
C2 0.0209(7) 0.0426(9) 0.0200(8) 0.0000 0.0029(6) 0.0000
C4 0.0226(8) 0.0274(7) 0.0211(8) 0.0000 0.0070(6) 0.0000
C5 0.0208(7) 0.0296(8) 0.0195(8) 0.0000 0.0046(6) 0.0000
C6 0.0226(8) 0.0313(7) 0.0202(8) 0.0000 0.0052(6) 0.0000
C8 0.0285(8) 0.0401(8) 0.0193(8) 0.0000 0.0051(6) 0.0000
C10 0.0206(8) 0.0680(12) 0.0201(8) 0.0000 0.0048(6) 0.0000
C11 0.0311(6) 0.0465(8) 0.0378(7) 0.0057(5) 0.0180(5) 0.0101(5)

loop_
_atom_type_symbol
_atom_type_scat_dispersion_real
_atom_type_scat_dispersion_imag
_atom_type_scat_Cromer_Mann_a1
_atom_type_scat_Cromer_Mann_b1
_atom_type_scat_Cromer_Mann_a2
_atom_type_scat_Cromer_Mann_b2
_atom_type_scat_Cromer_Mann_a3
_atom_type_scat_Cromer_Mann_b3
_atom_type_scat_Cromer_Mann_a4
_atom_type_scat_Cromer_Mann_b4
_atom_type_scat_Cromer_Mann_c
_atom_type_scat_source
C 0.0181 0.0091 2.3100 20.8439 1.0200 10.2075 1.5886 0.5687 0.8650 51.6512 0.2156 'International Tables Vol C 4.2.6.8 and 6.1.1.4'
H 0.0000 0.0000 0.4930 10.5109 0.3229 26.1257 0.1402 3.1424 0.0408 57.7998 0.0030 'International Tables Vol C 4.2.6.8 and 6.1.1.4'
N 0.0311 0.0180 12.2126 0.0057 3.1322 9.8933 2.0125 28.9975 1.1663 0.5826 -11.5290 'International Tables Vol C 4.2.6.8 and 6.1.1.4'

loop_
_geom_angle_atom_site_label_1
_geom_angle_site_symmetry_1
_geom_angle_atom_site_label_2
_geom_angle_site_symmetry_2
_geom_angle_atom_site_label_3
_geom_angle_site_symmetry_3
_geom_angle
_geom_angle_publ_flag
C2 . N1 . C6 . 118.49(14) yes
C2 . N3 . C4 . 111.40(12) yes
C5 . N7 . C8 . 103.65(13) yes
C4 . N9 . C8 . 106.03(13) yes
C4 . N9 . H91 . 126.7 no
C8 . N9 . H91 . 127.2 no
N3 . C2 . N1 . 128.96(14) yes
N3 . C2 . H101 . 115.5 no
N1 . C2 . H101 . 115.6 no
N9 . C4 . N3 . 128.61(14) yes
N9 . C4 . C5 . 105.71(14) yes
N3 . C4 . C5 . 125.68(15) yes
C4 . C5 . N7 . 110.27(14) yes
C4 . C5 . C6 . 116.93(15) yes
N7 . C5 . C6 . 132.80(15) yes
C5 . C6 . N1 . 118.55(14) yes
C5 . C6 . C10 . 122.34(15) yes
N1 . C6 . C10 . 119.11(14) yes
N9 . C8 . N7 . 114.33(15) yes
N9 . C8 . H81 . 123.1 no
N7 . C8 . H81 . 122.6 no
C11 6_575 C10 . C6 . 119.08(12) yes
C11 6_575 C10 . C11 . 58.06(12) yes
C6 . C10 . C11 . 119.08(12) yes
C11 6_575 C10 . H21 . 116.1 no
C6 . C10 . H21 . 116.0 no
C11 . C10 . H21 . 116.1 no
C10 . C11 . C11 6_575 60.97(6) yes
C10 . C11 . H111 . 118.6 no
C11 6_575 C11 . H111 . 122.2 no
C10 . C11 . H112 . 118.1 no
C11 6_575 C11 . H112 . 122.1 no
H111 . C11 . H112 . 108.2 no

loop_
_geom_bond_atom_site_label_1
_geom_bond_site_symmetry_1
_geom_bond_atom_site_label_2
_geom_bond_site_symmetry_2
_geom_bond_distance
_geom_bond_publ_flag
N1 . C2 . 1.332(2) yes
N1 . C6 . 1.340(2) yes
N3 . C2 . 1.3396(19) yes
N3 . C4 . 1.335(2) yes
N7 . C5 . 1.387(2) yes
N7 . C8 . 1.310(2) yes
N9 . C4 . 1.363(2) yes
N9 . C8 . 1.369(2) yes
N9 . H91 . 0.857 no
C2 . H101 . 0.930 no
C4 . C5 . 1.401(2) yes
C5 . C6 . 1.396(2) yes
C6 . C10 . 1.466(2) yes
C8 . H81 . 0.931 no
C10 . C11 6_575 1.5138(18) yes
C10 . C11 . 1.5138(18) yes
C10 . H21 . 0.970 no
C11 . C11 6_575 1.469(3) yes
C11 . H111 . 0.977 no
C11 . H112 . 0.983 no

loop_
_geom_hbond_atom_site_label_D
_geom_hbond_site_symmetry_D
_geom_hbond_atom_site_label_H
_geom_hbond_site_symmetry_H
_geom_hbond_atom_site_label_A
_geom_hbond_site_symmetry_A
_geom_hbond_angle_DHA
_geom_hbond_distance_DH
_geom_hbond_distance_HA
_geom_hbond_distance_DA
_geom_hbond_publ_flag
N9 . H91 . N3 2_676 165 0.86 2.16 2.992(2) yes
